data_4128669
loop_
_publ_author_name
'Sun, Meng-Jia'
'Liu, Yingying'
'Zeng, Wei'
'Zhao, Yong Sheng'
'Zhong, Yu-Wu'
'Yao, Jiannian'

_publ_section_title
;
 Photoluminescent Anisotropy Amplification in Polymorphic Organic
 Nanocrystals by Light-Harvesting Energy Transfer.
;
_journal_issue 15
_journal_name_full 'Journal of the American Chemical Society'
_journal_page_first 6157
_journal_page_last 6161
_journal_paper_doi 10.1021/jacs.9b02055
_journal_volume 141
_journal_year 2019
_chemical_formula_moiety 'C27 H19 F2 N O2 Pt'
_chemical_formula_sum 'C27 H19 F2 N O2 Pt'
_chemical_formula_weight 622.52
_space_group_crystal_system monoclinic
_space_group_IT_number 14
_space_group_name_Hall '-P 2yn'
_space_group_name_H-M_alt 'P 1 21/n 1'
_atom_sites_solution_hydrogens geom
_audit_creation_date 2018-07-23
_audit_creation_method
;
Olex2 1.2
(compiled 2018.05.29 svn.r3508 for OlexSys, GUI svn.r5506)
;
_audit_update_record
;
????
;
_cell_angle_alpha 90
_cell_angle_beta 101.48(3)
_cell_angle_gamma 90
_cell_formula_units_Z 4
_cell_length_a 14.468(3)
_cell_length_b 7.3753(15)
_cell_length_c 20.436(4)
_cell_measurement_reflns_used 5572
_cell_measurement_temperature 173(2)
_cell_measurement_theta_max 27.4845
_cell_measurement_theta_min 1.5861
_cell_volume 2137.0(8)
_computing_cell_refinement 'CrystalClear-SM Expert 2.0 r4 (Rigaku, 2009)'
_computing_data_collection 'CrystalClear-SM Expert 2.0 r4 (Rigaku, 2009)'
_computing_data_reduction 'CrystalClear-SM Expert 2.0 r4 (Rigaku, 2009)'
_computing_molecular_graphics 'Olex2 (Dolomanov et al., 2009)'
_computing_publication_material 'CIFTAB (Sheldrick, 2013)'
_computing_structure_refinement 'ShelXL (Sheldrick, 2015)'
_computing_structure_solution 'SHELXT 2014/5 (Sheldrick, 2014)'
_diffrn_ambient_temperature 173.15
_diffrn_measured_fraction_theta_full 0.995
_diffrn_measured_fraction_theta_max 0.994
_diffrn_measurement_device_type 'Rigaku Saturn724+ (2x2 bin mode)'
_diffrn_measurement_method 'profile data from \w-scans'
_diffrn_radiation_monochromator 'Graphite Monochromator'
_diffrn_radiation_type MoK\a
_diffrn_radiation_wavelength 0.71073
_diffrn_reflns_av_R_equivalents 0.0747
_diffrn_reflns_av_unetI/netI 0.0720
_diffrn_reflns_Laue_measured_fraction_full 0.995
_diffrn_reflns_Laue_measured_fraction_max 0.994
_diffrn_reflns_limit_h_max 18
_diffrn_reflns_limit_h_min -18
_diffrn_reflns_limit_k_max 9
_diffrn_reflns_limit_k_min -9
_diffrn_reflns_limit_l_max 19
_diffrn_reflns_limit_l_min -26
_diffrn_reflns_number 14853
_diffrn_reflns_point_group_measured_fraction_full 0.995
_diffrn_reflns_point_group_measured_fraction_max 0.994
_diffrn_reflns_theta_full 25.242
_diffrn_reflns_theta_max 27.487
_diffrn_reflns_theta_min 2.943
_diffrn_source 'Sealed Tube'
_exptl_absorpt_coefficient_mu 6.609
_exptl_absorpt_correction_T_max 1.000
_exptl_absorpt_correction_T_min 0.4897
_exptl_absorpt_correction_type multi-scan
_exptl_absorpt_process_details 'CrystalClear-SM Expert 2.0 r4 (Rigaku, 2009)'
_exptl_crystal_colour yellow
_exptl_crystal_density_diffrn 1.935
_exptl_crystal_description Plate
_exptl_crystal_F_000 1200
_exptl_crystal_size_max 0.27
_exptl_crystal_size_mid 0.07
_exptl_crystal_size_min 0.03
_refine_diff_density_max 2.083
_refine_diff_density_min -2.283
_refine_diff_density_rms 0.248
_refine_ls_extinction_method none
_refine_ls_goodness_of_fit_ref 1.132
_refine_ls_hydrogen_treatment constr
_refine_ls_matrix_type full
_refine_ls_number_parameters 299
_refine_ls_number_reflns 4877
_refine_ls_number_restraints 0
_refine_ls_restrained_S_all 1.132
_refine_ls_R_factor_all 0.0729
_refine_ls_R_factor_gt 0.0627
_refine_ls_shift/su_max 0.001
_refine_ls_shift/su_mean 0.000
_refine_ls_structure_factor_coef Fsqd
_refine_ls_weighting_details 'w=1/[\s^2^(Fo^2^)+(0.0085P)^2^+24.7870P] where P=(Fo^2^+2Fc^2^)/3'
_refine_ls_weighting_scheme calc
_refine_ls_wR_factor_gt 0.1133
_refine_ls_wR_factor_ref 0.1186
_reflns_Friedel_coverage 0.000
_reflns_number_gt 4348
_reflns_number_total 4877
_reflns_threshold_expression 'I > 2\s(I)'
_cod_data_source_file ja9b02055_si_003.cif
_cod_data_source_block sa5362
_cod_depositor_comments
;
The following automatic conversions were performed:

data item '_exptl_absorpt_correction_type' value 'Multi-scan' was
changed to 'multi-scan' in accordance with the
/home/data/users/saulius/crontab/automatic-downloads/current/ACS/lib/dictionaries/cif_core.dic
dictionary named 'cif_core.dic' version 2.4.2 last updated on
2011-04-26.

Automatic conversion script
Id: cif_fix_values 6909 2019-04-08 15:41:33Z antanas 
;
_cod_database_code 4128669
_shelx_shelxl_version_number 2016/6
_shelx_space_group_comment
;
The symmetry employed for this shelxl refinement is uniquely defined
by the following loop, which should always be used as a source of
symmetry information in preference to the above space-group names.
They are only intended as comments.
;
_shelx_estimated_absorpt_t_max 0.826
_shelx_estimated_absorpt_t_min 0.268
_olex2_refinement_description
;
1. Fixed Uiso
 At 1.2 times of:
  All C(H) groups
 At 1.5 times of:
  All C(H,H,H) groups
2.a Aromatic/amide H refined with riding coordinates:
 C1(H1), C3(H3), C4(H4), C9(H9), C11(H11), C14(H14), C17(H17), C18(H18),
 C19(H19), C20(H20), C21(H21), C23(H23), C24(H24), C25(H25), C26(H26), C27(H27)
2.b Idealised Me refined as rotating group:
 C6(H6A,H6B,H6C)
;
_olex2_submission_special_instructions 'No special instructions were received'

loop_
_space_group_symop_operation_xyz
'x, y, z'
'-x+1/2, y+1/2, -z+1/2'
'-x, -y, -z'
'x-1/2, -y-1/2, z-1/2'

loop_
_atom_site_label
_atom_site_type_symbol
_atom_site_fract_x
_atom_site_fract_y
_atom_site_fract_z
_atom_site_U_iso_or_equiv
_atom_site_adp_type
_atom_site_occupancy
_atom_site_site_symmetry_order
_atom_site_calc_flag
_atom_site_refinement_flags_posn
Pt1 Pt 0.49701(2) 0.73030(4) 0.55863(2) 0.02699(11) Uani 1 1 d .
F1 F 0.7699(4) 0.9746(8) 0.7553(3) 0.0498(15) Uani 1 1 d .
F2 F 0.8084(4) 1.0595(8) 0.5343(3) 0.0466(14) Uani 1 1 d .
O1 O 0.4617(4) 0.6847(8) 0.6469(3) 0.0307(13) Uani 1 1 d .
O2 O 0.3681(4) 0.6273(8) 0.5086(3) 0.0314(13) Uani 1 1 d .
N1 N 0.5429(5) 0.7864(9) 0.4758(3) 0.0283(15) Uani 1 1 d .
C1 C 0.4953(6) 0.7489(11) 0.4145(4) 0.0310(19) Uani 1 1 d .
H1 H 0.436611 0.687796 0.410276 0.037 Uiso 1 1 calc R
C2 C 0.5260(7) 0.7934(13) 0.3568(5) 0.037(2) Uani 1 1 d .
C3 C 0.6117(7) 0.8848(12) 0.3643(4) 0.035(2) Uani 1 1 d .
H3 H 0.635574 0.919486 0.326057 0.042 Uiso 1 1 calc R
C4 C 0.6618(7) 0.9246(12) 0.4273(4) 0.0321(19) Uani 1 1 d .
H4 H 0.720660 0.985662 0.432413 0.039 Uiso 1 1 calc R
C5 C 0.6271(6) 0.8763(11) 0.4834(4) 0.0287(18) Uani 1 1 d .
C6 C 0.4672(7) 0.7472(13) 0.2906(5) 0.040(2) Uani 1 1 d .
H6A H 0.454214 0.616737 0.288571 0.061 Uiso 1 1 calc GR
H6B H 0.501137 0.780293 0.255326 0.061 Uiso 1 1 calc GR
H6C H 0.407631 0.814282 0.284264 0.061 Uiso 1 1 calc GR
C7 C 0.6714(6) 0.9083(11) 0.5532(4) 0.0317(19) Uani 1 1 d .
C8 C 0.7559(7) 0.9937(12) 0.5778(5) 0.039(2) Uani 1 1 d .
C9 C 0.7909(7) 1.0199(13) 0.6449(5) 0.043(2) Uani 1 1 d .
H9 H 0.848770 1.081356 0.660482 0.052 Uiso 1 1 calc R
C10 C 0.7379(7) 0.9528(13) 0.6882(5) 0.037(2) Uani 1 1 d .
C11 C 0.6541(6) 0.8619(12) 0.6676(4) 0.0328(19) Uani 1 1 d .
H11 H 0.620762 0.816060 0.699700 0.039 Uiso 1 1 calc R
C12 C 0.6178(6) 0.8370(11) 0.5991(5) 0.0323(19) Uani 1 1 d .
C13 C 0.3817(6) 0.6202(11) 0.6556(5) 0.032(2) Uani 1 1 d .
C14 C 0.3065(6) 0.5715(11) 0.6057(4) 0.0295(18) Uani 1 1 d .
H14 H 0.250744 0.534941 0.620035 0.035 Uiso 1 1 calc R
C15 C 0.3023(6) 0.5692(11) 0.5362(4) 0.0277(18) Uani 1 1 d .
C16 C 0.2178(6) 0.4980(11) 0.4898(4) 0.0274(18) Uani 1 1 d .
C17 C 0.2139(7) 0.5119(12) 0.4211(4) 0.037(2) Uani 1 1 d .
H17 H 0.263901 0.569221 0.405156 0.044 Uiso 1 1 calc R
C18 C 0.1373(7) 0.4424(14) 0.3758(5) 0.043(2) Uani 1 1 d .
H18 H 0.135332 0.452718 0.329218 0.052 Uiso 1 1 calc R
C19 C 0.0643(7) 0.3585(14) 0.3983(5) 0.045(2) Uani 1 1 d .
H19 H 0.011620 0.313229 0.367269 0.054 Uiso 1 1 calc R
C20 C 0.0677(7) 0.3408(14) 0.4649(5) 0.050(3) Uani 1 1 d .
H20 H 0.018014 0.280958 0.480403 0.059 Uiso 1 1 calc R
C21 C 0.1438(7) 0.4103(14) 0.5103(5) 0.043(2) Uani 1 1 d .
H21 H 0.145135 0.397373 0.556724 0.052 Uiso 1 1 calc R
C22 C 0.3776(6) 0.5993(12) 0.7276(4) 0.0296(18) Uani 1 1 d .
C23 C 0.4361(6) 0.7055(13) 0.7755(5) 0.037(2) Uani 1 1 d .
H23 H 0.474381 0.796015 0.761116 0.045 Uiso 1 1 calc R
C24 C 0.4396(7) 0.6829(14) 0.8420(5) 0.042(2) Uani 1 1 d .
H24 H 0.479610 0.757891 0.873265 0.050 Uiso 1 1 calc R
C25 C 0.3851(7) 0.5505(14) 0.8643(5) 0.043(2) Uani 1 1 d .
H25 H 0.388358 0.532143 0.910739 0.052 Uiso 1 1 calc R
C26 C 0.3252(7) 0.4446(13) 0.8172(5) 0.040(2) Uani 1 1 d .
H26 H 0.286788 0.354905 0.831861 0.047 Uiso 1 1 calc R
C27 C 0.3209(6) 0.4686(12) 0.7494(4) 0.033(2) Uani 1 1 d .
H27 H 0.279618 0.396341 0.717945 0.040 Uiso 1 1 calc R

loop_
_atom_site_aniso_label
_atom_site_aniso_U_11
_atom_site_aniso_U_22
_atom_site_aniso_U_33
_atom_site_aniso_U_23
_atom_site_aniso_U_13
_atom_site_aniso_U_12
Pt1 0.02534(19) 0.02803(18) 0.02698(19) 0.00171(13) 0.00367(13) 0.00146(13)
F1 0.041(4) 0.070(4) 0.032(3) -0.005(3) -0.009(3) -0.003(3)
F2 0.037(3) 0.050(3) 0.054(4) 0.003(3) 0.011(3) -0.014(3)
O1 0.021(3) 0.038(3) 0.032(3) -0.005(3) 0.003(2) 0.000(3)
O2 0.027(3) 0.035(3) 0.031(3) -0.001(3) 0.002(3) -0.002(3)
N1 0.031(4) 0.024(3) 0.030(4) -0.002(3) 0.005(3) 0.012(3)
C1 0.026(4) 0.027(4) 0.040(5) 0.003(4) 0.003(4) 0.003(3)
C2 0.031(5) 0.042(5) 0.037(5) 0.017(4) 0.005(4) 0.010(4)
C3 0.050(6) 0.032(5) 0.029(5) 0.006(4) 0.021(4) 0.010(4)
C4 0.037(5) 0.031(4) 0.030(5) 0.003(4) 0.010(4) 0.002(4)
C5 0.025(4) 0.021(4) 0.039(5) 0.000(3) 0.004(4) -0.002(3)
C6 0.037(5) 0.045(5) 0.044(6) -0.003(4) 0.018(4) 0.012(4)
C7 0.034(5) 0.024(4) 0.036(5) 0.002(4) 0.003(4) 0.006(4)
C8 0.033(5) 0.035(5) 0.050(6) 0.001(4) 0.013(4) 0.002(4)
C9 0.034(5) 0.039(5) 0.054(6) -0.003(5) 0.002(5) 0.006(4)
C10 0.029(5) 0.039(5) 0.040(6) -0.004(4) -0.003(4) 0.010(4)
C11 0.028(5) 0.037(5) 0.034(5) -0.003(4) 0.008(4) -0.001(4)
C12 0.030(5) 0.024(4) 0.042(5) 0.008(4) 0.007(4) 0.010(4)
C13 0.033(5) 0.021(4) 0.040(5) 0.002(4) 0.003(4) 0.007(4)
C14 0.019(4) 0.034(4) 0.034(5) 0.005(4) 0.002(3) 0.002(3)
C15 0.021(4) 0.023(4) 0.038(5) 0.002(3) 0.005(4) 0.001(3)
C16 0.024(4) 0.024(4) 0.032(5) -0.001(3) -0.001(4) 0.002(3)
C17 0.043(6) 0.037(5) 0.029(5) -0.001(4) 0.003(4) -0.006(4)
C18 0.048(6) 0.050(6) 0.027(5) -0.004(4) -0.003(4) -0.002(5)
C19 0.041(6) 0.046(6) 0.042(6) 0.000(5) -0.006(4) -0.006(5)
C20 0.039(6) 0.054(6) 0.057(7) 0.001(5) 0.012(5) -0.026(5)
C21 0.043(6) 0.055(6) 0.029(5) 0.004(4) 0.002(4) -0.006(5)
C22 0.028(5) 0.033(4) 0.028(4) 0.000(3) 0.005(4) 0.005(4)
C23 0.027(5) 0.047(5) 0.039(5) -0.002(4) 0.008(4) -0.007(4)
C24 0.039(6) 0.057(6) 0.029(5) -0.006(4) 0.005(4) -0.004(5)
C25 0.038(6) 0.059(6) 0.032(5) 0.004(5) 0.007(4) 0.008(5)
C26 0.034(5) 0.039(5) 0.048(6) 0.002(4) 0.014(5) -0.002(4)
C27 0.031(5) 0.038(5) 0.030(5) 0.003(4) 0.006(4) -0.001(4)

loop_
_atom_type_symbol
_atom_type_description
_atom_type_scat_dispersion_real
_atom_type_scat_dispersion_imag
_atom_type_scat_source
C C 0.0033 0.0016 'International Tables Vol C Tables 4.2.6.8 and 6.1.1.4'
H H 0.0000 0.0000 'International Tables Vol C Tables 4.2.6.8 and 6.1.1.4'
F F 0.0171 0.0103 'International Tables Vol C Tables 4.2.6.8 and 6.1.1.4'
N N 0.0061 0.0033 'International Tables Vol C Tables 4.2.6.8 and 6.1.1.4'
O O 0.0106 0.0060 'International Tables Vol C Tables 4.2.6.8 and 6.1.1.4'
Pt Pt -1.7033 8.3905 'International Tables Vol C Tables 4.2.6.8 and 6.1.1.4'

loop_
_geom_angle_atom_site_label_1
_geom_angle_atom_site_label_2
_geom_angle_atom_site_label_3
_geom_angle
O1 Pt1 O2 90.9(2)
N1 Pt1 O1 174.7(3)
N1 Pt1 O2 94.4(3)
C12 Pt1 O1 93.1(3)
C12 Pt1 O2 175.6(3)
C12 Pt1 N1 81.6(3)
C13 O1 Pt1 125.5(6)
C15 O2 Pt1 125.5(5)
C1 N1 Pt1 124.2(6)
C1 N1 C5 119.3(8)
C5 N1 Pt1 116.5(6)
N1 C1 H1 118.0
N1 C1 C2 124.0(9)
C2 C1 H1 118.0
C1 C2 C3 116.9(9)
C1 C2 C6 120.0(9)
C3 C2 C6 123.0(8)
C2 C3 H3 120.1
C4 C3 C2 119.8(8)
C4 C3 H3 120.1
C3 C4 H4 119.7
C3 C4 C5 120.5(9)
C5 C4 H4 119.7
N1 C5 C4 119.4(8)
N1 C5 C7 113.4(8)
C4 C5 C7 127.1(8)
C2 C6 H6A 109.5
C2 C6 H6B 109.5
C2 C6 H6C 109.5
H6A C6 H6B 109.5
H6A C6 H6C 109.5
H6B C6 H6C 109.5
C8 C7 C5 128.0(9)
C8 C7 C12 119.0(9)
C12 C7 C5 113.0(8)
F2 C8 C7 119.5(9)
F2 C8 C9 117.1(9)
C7 C8 C9 123.4(10)
C8 C9 H9 121.7
C10 C9 C8 116.7(10)
C10 C9 H9 121.7
F1 C10 C9 118.8(9)
F1 C10 C11 117.8(9)
C9 C10 C11 123.4(9)
C10 C11 H11 120.0
C10 C11 C12 119.9(9)
C12 C11 H11 120.0
C7 C12 Pt1 115.3(7)
C11 C12 Pt1 127.0(7)
C11 C12 C7 117.5(8)
O1 C13 C14 126.0(8)
O1 C13 C22 112.6(8)
C14 C13 C22 121.4(8)
C13 C14 H14 116.0
C13 C14 C15 128.0(8)
C15 C14 H14 116.0
O2 C15 C14 123.8(8)
O2 C15 C16 115.4(8)
C14 C15 C16 120.8(8)
C17 C16 C15 118.6(8)
C21 C16 C15 124.0(8)
C21 C16 C17 117.4(8)
C16 C17 H17 119.7
C18 C17 C16 120.6(9)
C18 C17 H17 119.7
C17 C18 H18 119.9
C19 C18 C17 120.3(9)
C19 C18 H18 119.9
C18 C19 H19 120.0
C20 C19 C18 120.0(9)
C20 C19 H19 120.0
C19 C20 H20 120.0
C19 C20 C21 120.0(9)
C21 C20 H20 120.0
C16 C21 C20 121.8(9)
C16 C21 H21 119.1
C20 C21 H21 119.1
C23 C22 C13 119.7(8)
C27 C22 C13 121.8(8)
C27 C22 C23 118.4(8)
C22 C23 H23 119.1
C24 C23 C22 121.8(9)
C24 C23 H23 119.1
C23 C24 H24 119.9
C23 C24 C25 120.3(9)
C25 C24 H24 119.9
C24 C25 H25 120.6
C24 C25 C26 118.7(9)
C26 C25 H25 120.6
C25 C26 H26 119.5
C27 C26 C25 121.0(9)
C27 C26 H26 119.5
C22 C27 H27 120.1
C26 C27 C22 119.7(9)
C26 C27 H27 120.1

loop_
_geom_bond_atom_site_label_1
_geom_bond_atom_site_label_2
_geom_bond_distance
Pt1 O1 1.999(6)
Pt1 O2 2.084(6)
Pt1 N1 1.981(7)
Pt1 C12 1.946(9)
F1 C10 1.367(10)
F2 C8 1.368(11)
O1 C13 1.295(11)
O2 C15 1.273(10)
N1 C1 1.332(11)
N1 C5 1.369(11)
C1 H1 0.9500
C1 C2 1.379(12)
C2 C3 1.393(13)
C2 C6 1.488(13)
C3 H3 0.9500
C3 C4 1.379(12)
C4 H4 0.9500
C4 C5 1.386(12)
C5 C7 1.461(12)
C6 H6A 0.9800
C6 H6B 0.9800
C6 H6C 0.9800
C7 C8 1.377(13)
C7 C12 1.432(12)
C8 C9 1.379(14)
C9 H9 0.9500
C9 C10 1.372(14)
C10 C11 1.376(13)
C11 H11 0.9500
C11 C12 1.406(12)
C13 C14 1.382(12)
C13 C22 1.493(12)
C14 H14 0.9500
C14 C15 1.410(12)
C15 C16 1.486(11)
C16 C17 1.397(12)
C16 C21 1.385(13)
C17 H17 0.9500
C17 C18 1.392(13)
C18 H18 0.9500
C18 C19 1.380(14)
C19 H19 0.9500
C19 C20 1.357(14)
C20 H20 0.9500
C20 C21 1.389(13)
C21 H21 0.9500
C22 C23 1.398(12)
C22 C27 1.395(12)
C23 H23 0.9500
C23 C24 1.360(12)
C24 H24 0.9500
C24 C25 1.389(14)
C25 H25 0.9500
C25 C26 1.399(13)
C26 H26 0.9500
C26 C27 1.385(12)
C27 H27 0.9500
